data_7034652
loop_
_publ_author_name
'Caballero-Jim\'enez, Judith'
'Habib, Fatemah'
'Ram\'irez-Rosales, Daniel'
'Grande-Aztatzi, Rafael'
'Merino, Gabriel'
'Korobkov, Ilia'
'Singh, Mukesh Kumar'
'Rajaraman, Gopalan'
'Reyes-Ortega, Yasmi'
'Murugesu, Muralee'

_publ_section_title
;
 Inducing magnetic communication in caged dinuclear Co(ii) systems.
;
_journal_issue 18
_journal_name_full 'Dalton transactions (Cambridge, England : 2003)'
_journal_page_first 8649
_journal_page_last 8659
_journal_paper_doi 10.1039/c5dt00497g
_journal_volume 44
_journal_year 2015
_chemical_formula_sum 'C37 H67 Cl5 N8 O3'
_chemical_formula_weight 849.23
_chemical_name_systematic
; 
 ? 
;
_space_group_crystal_system triclinic
_space_group_IT_number 2
_space_group_name_Hall '-P 1'
_space_group_name_H-M_alt 'P -1'
_symmetry_space_group_name_Hall '-P 1'
_symmetry_space_group_name_H-M 'P -1'
_atom_sites_solution_hydrogens mixed
_audit_creation_method SHELXL-2013
_audit_update_record
;
2015-01-21 deposited with the CCDC.
2015-03-27 downloaded from the CCDC.
;
_cell_angle_alpha 108.5000(10)
_cell_angle_beta 93.4330(10)
_cell_angle_gamma 94.3510(10)
_cell_formula_units_Z 2
_cell_length_a 10.7107(2)
_cell_length_b 14.7465(3)
_cell_length_c 15.1857(3)
_cell_measurement_reflns_used 9431
_cell_measurement_temperature 200(2)
_cell_measurement_theta_max 28.03
_cell_measurement_theta_min 2.28
_cell_volume 2259.05(8)
_computing_cell_refinement 'APEX II, Bruker (2009)'
_computing_data_collection 'APEX II, Bruker (2009)'
_computing_data_reduction 'XPREP, Bruker (2009)'
_computing_molecular_graphics 'SHELXTL, Bruker (2004)'
_computing_publication_material 'SHELXTL, Bruker (2004)'
_computing_structure_refinement 'SHELXL-2013 (Sheldrick, 2013)'
_computing_structure_solution 'SHELXS-03 (Sheldrick, 2003)'
_diffrn_ambient_temperature 200(2)
_diffrn_measured_fraction_theta_full 0.992
_diffrn_measured_fraction_theta_max 0.985
_diffrn_measurement_device_type 'Bruker APEX-II CCD'
_diffrn_measurement_method '\f and \w scans'
_diffrn_radiation_type MoK\a
_diffrn_radiation_wavelength 0.71073
_diffrn_reflns_av_R_equivalents 0.0321
_diffrn_reflns_av_unetI/netI 0.0396
_diffrn_reflns_Laue_measured_fraction_full 0.992
_diffrn_reflns_Laue_measured_fraction_max 0.985
_diffrn_reflns_limit_h_max 14
_diffrn_reflns_limit_h_min -14
_diffrn_reflns_limit_k_max 19
_diffrn_reflns_limit_k_min -19
_diffrn_reflns_limit_l_max 20
_diffrn_reflns_limit_l_min -20
_diffrn_reflns_number 32786
_diffrn_reflns_point_group_measured_fraction_full 0.992
_diffrn_reflns_point_group_measured_fraction_max 0.985
_diffrn_reflns_theta_full 25.242
_diffrn_reflns_theta_max 28.349
_diffrn_reflns_theta_min 2.280
_exptl_absorpt_coefficient_mu 0.364
_exptl_absorpt_correction_T_max 0.7457
_exptl_absorpt_correction_T_min 0.6783
_exptl_absorpt_correction_type multi-scan
_exptl_absorpt_process_details 'SADABS, Bruker (2003)'
_exptl_crystal_colour colourless
_exptl_crystal_density_diffrn 1.248
_exptl_crystal_density_meas ?
_exptl_crystal_description plate
_exptl_crystal_F_000 908
_exptl_crystal_size_max 0.270
_exptl_crystal_size_mid 0.210
_exptl_crystal_size_min 0.040
_refine_diff_density_max 1.854
_refine_diff_density_min -0.626
_refine_diff_density_rms 0.080
_refine_ls_extinction_method none
_refine_ls_goodness_of_fit_ref 1.047
_refine_ls_hydrogen_treatment constr
_refine_ls_matrix_type full
_refine_ls_number_parameters 474
_refine_ls_number_reflns 11133
_refine_ls_number_restraints 2
_refine_ls_restrained_S_all 1.049
_refine_ls_R_factor_all 0.0967
_refine_ls_R_factor_gt 0.0653
_refine_ls_shift/su_max 0.000
_refine_ls_shift/su_mean 0.000
_refine_ls_structure_factor_coef Fsqd
_refine_ls_weighting_details 'w=1/[\s^2^(Fo^2^)+(0.1150P)^2^+1.3425P] where P=(Fo^2^+2Fc^2^)/3'
_refine_ls_weighting_scheme calc
_refine_ls_wR_factor_gt 0.1830
_refine_ls_wR_factor_ref 0.2066
_reflns_Friedel_coverage 0.000
_reflns_number_gt 7674
_reflns_number_total 11133
_reflns_threshold_expression 'I > 2\s(I)'
_cod_data_source_file c5dt00497g2.cif
_cod_data_source_block mm223
_cod_depositor_comments
;
The following automatic conversions were performed:

'_exptl_crystal_density_meas' value 'n/a' was changed to '?' - the
value is perceived as not measured.

Automatic conversion script
Id: cif_fix_values 3105 2015-03-04 15:46:00Z robertas 

 Adding full bibliography for 7034646--7034652.cif.
;
_cod_database_code 7034652
_shelx_space_group_comment
; 
The symmetry employed for this shelxl refinement is uniquely defined 
by the following loop, which should always be used as a source of 
symmetry information in preference to the above space-group names. 
They are only intended as comments. 
;
_shelx_estimated_absorpt_t_min 0.908
_shelx_estimated_absorpt_t_max 0.986
_shelxl_version_number 2013-4

loop_
_space_group_symop_operation_xyz
'x, y, z'
'-x, -y, -z'

loop_
_atom_site_label
_atom_site_type_symbol
_atom_site_fract_x
_atom_site_fract_y
_atom_site_fract_z
_atom_site_U_iso_or_equiv
_atom_site_adp_type
_atom_site_occupancy
_atom_site_site_symmetry_order
_atom_site_calc_flag
_atom_site_refinement_flags_posn
_atom_site_refinement_flags_adp
_atom_site_refinement_flags_occupancy
_atom_site_disorder_assembly
_atom_site_disorder_group
O1 O 0.16609(17) 0.38148(17) 0.22035(13) 0.0379(5) Uani 1 1 d . . . . .
H1C H 0.1888 0.4493 0.2417 0.045 Uiso 1 1 d R U . . .
H1D H 0.2354 0.3470 0.1867 0.045 Uiso 1 1 d R U . . .
Cl1 Cl 0.21382(7) 0.61577(5) 0.29325(5) 0.04106(19) Uani 1 1 d . . . . .
Cl2 Cl 0.08222(9) 0.81947(6) 0.09875(5) 0.0521(2) Uani 1 1 d . . . . .
Cl3 Cl 0.03234(7) 0.80684(6) 0.58631(6) 0.0464(2) Uani 1 1 d . . . . .
Cl4 Cl 0.65787(8) 0.82445(5) 0.43275(6) 0.0486(2) Uani 1 1 d . . . . .
Cl5 Cl 0.56239(9) 0.17650(7) 0.22411(7) 0.0597(3) Uani 1 1 d . . . . .
N1 N 0.1323(2) 0.14415(15) 0.14763(15) 0.0301(5) Uani 1 1 d . . . . .
N2 N -0.0659(2) 0.27786(16) 0.12029(16) 0.0314(5) Uani 1 1 d . . . . .
H2C H 0.0151 0.3130 0.1524 0.038 Uiso 1 1 calc R U . . .
H2D H -0.0600 0.2618 0.0523 0.038 Uiso 1 1 calc R U . . .
N3 N 0.3345(2) 0.27432(17) 0.10577(16) 0.0349(5) Uani 1 1 d . . . . .
H3C H 0.3937 0.2582 0.1396 0.042 Uiso 1 1 d R U . . .
N4 N 0.2081(2) 0.26146(15) 0.34280(15) 0.0276(4) Uani 1 1 d . . . . .
H4C H 0.1902 0.2908 0.2937 0.033 Uiso 1 1 calc R U . . .
H4D H 0.1298 0.2567 0.3732 0.033 Uiso 1 1 calc R U . . .
N5 N 0.2605(2) 0.88233(15) 0.38783(16) 0.0306(5) Uani 1 1 d . . . . .
N6 N 0.0217(2) 0.75693(17) 0.27025(16) 0.0324(5) Uani 1 1 d . . . . .
H6C H 0.0380 0.7694 0.2114 0.039 Uiso 1 1 calc R U . . .
H6D H 0.0881 0.7188 0.2838 0.039 Uiso 1 1 calc R U . . .
N7 N 0.4405(2) 0.75970(16) 0.27140(16) 0.0330(5) Uani 1 1 d . . . . .
H7C H 0.5044 0.7746 0.3252 0.040 Uiso 1 1 calc R U . . .
H7D H 0.3661 0.7240 0.2850 0.040 Uiso 1 1 calc R U . . .
N8 N 0.2825(2) 0.75330(15) 0.50304(15) 0.0279(5) Uani 1 1 d . . . . .
H8B H 0.2606 0.7287 0.4348 0.033 Uiso 1 1 calc R U . . .
H8C H 0.2034 0.7557 0.5338 0.033 Uiso 1 1 calc R U . . .
C1 C 0.0053(3) 0.1169(2) 0.1007(2) 0.0351(6) Uani 1 1 d . . . . .
H1A H -0.0247 0.0523 0.1024 0.042 Uiso 1 1 calc R U . . .
H1B H 0.0084 0.1126 0.0345 0.042 Uiso 1 1 calc R U . . .
C2 C -0.0874(3) 0.1862(2) 0.1436(2) 0.0359(6) Uani 1 1 d . . . . .
H2A H -0.0787 0.2012 0.2122 0.043 Uiso 1 1 calc R U . . .
H2B H -0.1740 0.1562 0.1203 0.043 Uiso 1 1 calc R U . . .
C3 C 0.1464(3) 0.10395(19) 0.2241(2) 0.0365(6) Uani 1 1 d . . . . .
H3A H 0.1691 0.0373 0.1992 0.044 Uiso 1 1 calc R U . . .
H3B H 0.0652 0.1019 0.2516 0.044 Uiso 1 1 calc R U . . .
C4 C 0.2463(3) 0.1630(2) 0.2989(2) 0.0359(6) Uani 1 1 d . . . . .
H4A H 0.2585 0.1314 0.3470 0.043 Uiso 1 1 calc R U . . .
H4B H 0.3270 0.1674 0.2712 0.043 Uiso 1 1 calc R U . . .
C5 C 0.2282(3) 0.1147(2) 0.0821(2) 0.0361(6) Uani 1 1 d . . . . .
H5A H 0.1958 0.0538 0.0331 0.043 Uiso 1 1 calc R U . . .
H5B H 0.3037 0.1024 0.1158 0.043 Uiso 1 1 calc R U . . .
C6 C 0.2659(3) 0.1887(2) 0.0364(2) 0.0376(6) Uani 1 1 d . . . . .
H6A H 0.3200 0.1610 -0.0141 0.045 Uiso 1 1 calc R U . . .
H6B H 0.1900 0.2071 0.0085 0.045 Uiso 1 1 calc R U . . .
C7 C -0.1688(3) 0.3416(2) 0.1484(2) 0.0398(7) Uani 1 1 d . . . . .
H7A H -0.1744 0.3578 0.2164 0.048 Uiso 1 1 calc R U . . .
H7B H -0.2499 0.3062 0.1165 0.048 Uiso 1 1 calc R U . . .
C8 C -0.1260(3) 0.5203(2) 0.1964(2) 0.0354(6) Uani 1 1 d . . . . .
H8A H -0.1166 0.5206 0.2591 0.043 Uiso 1 1 calc R U . . .
C9 C -0.1489(3) 0.4332(2) 0.1250(2) 0.0352(6) Uani 1 1 d . . . . .
C10 C -0.1602(3) 0.4328(2) 0.0329(2) 0.0399(7) Uani 1 1 d . . . . .
H10A H -0.1768 0.3738 -0.0168 0.048 Uiso 1 1 calc R U . . .
C11 C -0.1470(3) 0.5190(2) 0.0143(2) 0.0443(7) Uani 1 1 d . . . . .
H11A H -0.1517 0.5188 -0.0484 0.053 Uiso 1 1 calc R U . . .
C12 C -0.1272(3) 0.6054(2) 0.0865(2) 0.0417(7) Uani 1 1 d . . . . .
H12A H -0.1210 0.6640 0.0728 0.050 Uiso 1 1 calc R U . . .
C13 C -0.1163(3) 0.6074(2) 0.1784(2) 0.0363(6) Uani 1 1 d . . . . .
C14 C -0.1028(3) 0.7004(2) 0.2579(2) 0.0442(7) Uani 1 1 d . . . . .
H14A H -0.1689 0.7402 0.2476 0.053 Uiso 1 1 calc R U . . .
H14B H -0.1170 0.6862 0.3162 0.053 Uiso 1 1 calc R U . . .
C15 C 0.4022(3) 0.3382(2) 0.0626(2) 0.0379(6) Uani 1 1 d . . . . .
H15A H 0.3420 0.3572 0.0211 0.045 Uiso 1 1 calc R U . . .
H15B H 0.4657 0.3032 0.0241 0.045 Uiso 1 1 calc R U . . .
C16 C 0.4552(3) 0.5170(2) 0.1273(2) 0.0335(6) Uani 1 1 d . . . . .
H16A H 0.4089 0.5221 0.0740 0.040 Uiso 1 1 calc R U . . .
C17 C 0.4662(2) 0.4270(2) 0.13584(19) 0.0319(6) Uani 1 1 d . . . . .
C18 C 0.5340(3) 0.4206(2) 0.2139(2) 0.0354(6) Uani 1 1 d . . . . .
H18A H 0.5421 0.3593 0.2206 0.043 Uiso 1 1 calc R U . . .
C19 C 0.5899(3) 0.5026(2) 0.2822(2) 0.0385(6) Uani 1 1 d . . . . .
H19A H 0.6359 0.4974 0.3356 0.046 Uiso 1 1 calc R U . . .
C20 C 0.5789(3) 0.5919(2) 0.2730(2) 0.0378(6) Uani 1 1 d . . . . .
H20A H 0.6179 0.6480 0.3197 0.045 Uiso 1 1 calc R U . . .
C21 C 0.5106(3) 0.5996(2) 0.1951(2) 0.0330(6) Uani 1 1 d . . . . .
C22 C 0.4926(3) 0.6970(2) 0.1863(2) 0.0402(7) Uani 1 1 d . . . . .
H22A H 0.5743 0.7279 0.1779 0.048 Uiso 1 1 calc R U . . .
H22B H 0.4343 0.6892 0.1307 0.048 Uiso 1 1 calc R U . . .
C23 C 0.3072(3) 0.3249(2) 0.4133(2) 0.0327(6) Uani 1 1 d . . . . .
H23A H 0.3809 0.3380 0.3813 0.039 Uiso 1 1 calc R U . . .
H23B H 0.3346 0.2911 0.4569 0.039 Uiso 1 1 calc R U . . .
C24 C 0.3248(2) 0.50579(19) 0.46935(18) 0.0285(5) Uani 1 1 d . . . . .
H24A H 0.3933 0.5054 0.4324 0.034 Uiso 1 1 calc R U . . .
C25 C 0.2617(2) 0.41865(19) 0.46789(18) 0.0281(5) Uani 1 1 d . . . . .
C26 C 0.1588(3) 0.4200(2) 0.51937(18) 0.0319(6) Uani 1 1 d . . . . .
H26A H 0.1154 0.3613 0.5192 0.038 Uiso 1 1 calc R U . . .
C27 C 0.1189(3) 0.5070(2) 0.57117(18) 0.0317(6) Uani 1 1 d . . . . .
H27A H 0.0460 0.5076 0.6040 0.038 Uiso 1 1 calc R U . . .
C28 C 0.1848(3) 0.5929(2) 0.57527(18) 0.0316(6) Uani 1 1 d . . . . .
H28A H 0.1592 0.6520 0.6131 0.038 Uiso 1 1 calc R U . . .
C29 C 0.2883(2) 0.59295(19) 0.52423(18) 0.0291(5) Uani 1 1 d . . . . .
C30 C 0.3621(3) 0.6860(2) 0.5306(2) 0.0331(6) Uani 1 1 d . . . . .
H30A H 0.3998 0.7173 0.5954 0.040 Uiso 1 1 calc R U . . .
H30B H 0.4315 0.6723 0.4896 0.040 Uiso 1 1 calc R U . . .
C31 C 0.1481(3) 0.9142(2) 0.3511(2) 0.0369(6) Uani 1 1 d . . . . .
H31A H 0.1606 0.9158 0.2875 0.044 Uiso 1 1 calc R U . . .
H31B H 0.1380 0.9805 0.3908 0.044 Uiso 1 1 calc R U . . .
C32 C 0.0284(3) 0.8502(2) 0.3472(2) 0.0374(6) Uani 1 1 d . . . . .
H32A H 0.0244 0.8376 0.4073 0.045 Uiso 1 1 calc R U . . .
H32B H -0.0452 0.8842 0.3384 0.045 Uiso 1 1 calc R U . . .
C33 C 0.3744(3) 0.9192(2) 0.3546(2) 0.0375(6) Uani 1 1 d . . . . .
H33A H 0.4468 0.9272 0.4010 0.045 Uiso 1 1 calc R U . . .
H33B H 0.3622 0.9830 0.3489 0.045 Uiso 1 1 calc R U . . .
C34 C 0.4033(3) 0.8520(2) 0.2611(2) 0.0398(7) Uani 1 1 d . . . . .
H34A H 0.3283 0.8386 0.2159 0.048 Uiso 1 1 calc R U . . .
H34B H 0.4726 0.8829 0.2369 0.048 Uiso 1 1 calc R U . . .
C35 C 0.2699(3) 0.91496(19) 0.49008(19) 0.0337(6) Uani 1 1 d . . . . .
H35A H 0.1845 0.9133 0.5115 0.040 Uiso 1 1 calc R U . . .
H35B H 0.3085 0.9823 0.5142 0.040 Uiso 1 1 calc R U . . .
C36 C 0.3481(3) 0.85247(19) 0.5293(2) 0.0339(6) Uani 1 1 d . . . . .
H36A H 0.4315 0.8499 0.5043 0.041 Uiso 1 1 calc R U . . .
H36B H 0.3610 0.8806 0.5980 0.041 Uiso 1 1 calc R U . . .
C37 C 0.6567(8) 0.9698(7) 0.1875(6) 0.067(2) Uiso 0.5 1 d D . P A 1
H37A H 0.5952 1.0030 0.2281 0.101 Uiso 0.5 1 calc R U P A 1
H37B H 0.6225 0.9032 0.1544 0.101 Uiso 0.5 1 calc R U P A 1
H37C H 0.6748 1.0026 0.1421 0.101 Uiso 0.5 1 calc R U P A 1
O2 O 0.7680(14) 0.9704(12) 0.2416(11) 0.123(2) Uiso 0.5 1 d D . P A 1
H2E H 0.7502 0.9623 0.2919 0.184 Uiso 0.5 1 calc R U P A 1
C37' C 0.7207(9) 0.8759(7) 0.2434(7) 0.077(2) Uiso 0.5 1 d D . P B 2
H37D H 0.7770 0.8631 0.2904 0.115 Uiso 0.5 1 calc R U P B 2
H37E H 0.7121 0.8207 0.1860 0.115 Uiso 0.5 1 calc R U P B 2
H37F H 0.6380 0.8867 0.2669 0.115 Uiso 0.5 1 calc R U P B 2
O2' O 0.7770(15) 0.9683(11) 0.2226(11) 0.123(2) Uiso 0.5 1 d D . P B 2
H2F H 0.7360 0.9738 0.1759 0.184 Uiso 0.5 1 calc R U P B 2
O3 O 0.4016(5) -0.0923(4) 0.0359(4) 0.0435(12) Uiso 0.4 1 d . . P C 1
H3E H 0.3883 -0.0562 -0.0055 0.065 Uiso 0.4 1 d R U P C 1
H3F H 0.4693 -0.0575 0.0867 0.065 Uiso 0.4 1 d R U P C 1
O3' O 0.4067(6) -0.1780(5) -0.0249(5) 0.0993(19) Uiso 0.6 1 d . . P D 2
H3G H 0.3686 -0.2154 0.0093 0.149 Uiso 0.6 1 d R U P D 2
H3H H 0.4057 -0.1076 0.0094 0.149 Uiso 0.6 1 d R U P D 2

loop_
_atom_site_aniso_label
_atom_site_aniso_U_11
_atom_site_aniso_U_22
_atom_site_aniso_U_33
_atom_site_aniso_U_23
_atom_site_aniso_U_13
_atom_site_aniso_U_12
O1 0.0223(9) 0.0705(15) 0.0278(10) 0.0248(10) 0.0027(8) 0.0084(9)
Cl1 0.0412(4) 0.0384(4) 0.0430(4) 0.0129(3) -0.0008(3) 0.0055(3)
Cl2 0.0780(6) 0.0476(5) 0.0278(4) 0.0134(3) -0.0025(4) -0.0107(4)
Cl3 0.0342(4) 0.0376(4) 0.0660(5) 0.0142(4) 0.0139(3) -0.0003(3)
Cl4 0.0480(4) 0.0318(4) 0.0592(5) 0.0088(3) -0.0103(4) -0.0003(3)
Cl5 0.0589(6) 0.0565(5) 0.0585(5) 0.0094(4) 0.0003(4) 0.0166(4)
N1 0.0335(12) 0.0241(11) 0.0293(11) 0.0055(9) -0.0040(9) 0.0008(9)
N2 0.0308(12) 0.0343(12) 0.0290(11) 0.0110(9) -0.0004(9) 0.0022(9)
N3 0.0365(13) 0.0355(13) 0.0266(11) 0.0034(9) 0.0011(10) -0.0030(10)
N4 0.0282(11) 0.0259(11) 0.0274(11) 0.0083(9) -0.0038(9) 0.0017(8)
N5 0.0365(12) 0.0241(11) 0.0325(12) 0.0116(9) 0.0011(10) 0.0026(9)
N6 0.0328(12) 0.0363(12) 0.0306(12) 0.0140(10) 0.0001(9) 0.0057(10)
N7 0.0371(13) 0.0306(12) 0.0352(12) 0.0150(10) 0.0067(10) 0.0052(10)
N8 0.0288(11) 0.0264(11) 0.0280(11) 0.0100(9) -0.0023(9) -0.0010(9)
C1 0.0372(15) 0.0282(13) 0.0343(14) 0.0053(11) -0.0072(12) -0.0017(11)
C2 0.0333(14) 0.0351(15) 0.0406(15) 0.0156(12) -0.0019(12) -0.0004(11)
C3 0.0472(17) 0.0251(13) 0.0354(15) 0.0088(11) -0.0044(13) 0.0034(12)
C4 0.0417(16) 0.0294(14) 0.0353(14) 0.0086(11) -0.0048(12) 0.0099(12)
C5 0.0385(15) 0.0269(13) 0.0352(15) -0.0007(11) -0.0001(12) 0.0050(11)
C6 0.0383(15) 0.0376(15) 0.0274(13) -0.0015(11) 0.0010(12) -0.0004(12)
C7 0.0363(15) 0.0376(16) 0.0502(18) 0.0189(14) 0.0098(13) 0.0075(12)
C8 0.0310(14) 0.0434(16) 0.0352(14) 0.0175(12) 0.0001(11) 0.0056(12)
C9 0.0285(14) 0.0391(15) 0.0413(16) 0.0176(13) 0.0004(12) 0.0045(11)
C10 0.0364(15) 0.0459(17) 0.0358(15) 0.0120(13) -0.0027(12) 0.0035(13)
C11 0.0414(17) 0.058(2) 0.0380(16) 0.0246(15) -0.0074(13) 0.0017(14)
C12 0.0365(16) 0.0445(17) 0.0493(18) 0.0251(15) -0.0067(13) 0.0010(13)
C13 0.0270(13) 0.0397(15) 0.0438(16) 0.0162(13) 0.0018(12) 0.0033(11)
C14 0.0362(16) 0.0422(17) 0.0517(19) 0.0118(14) 0.0073(14) 0.0021(13)
C15 0.0438(16) 0.0393(16) 0.0275(13) 0.0072(12) 0.0031(12) 0.0010(13)
C16 0.0325(14) 0.0382(15) 0.0309(14) 0.0121(12) 0.0058(11) 0.0039(11)
C17 0.0266(13) 0.0370(14) 0.0311(14) 0.0090(11) 0.0065(11) 0.0027(11)
C18 0.0284(13) 0.0360(15) 0.0417(16) 0.0120(12) 0.0010(12) 0.0062(11)
C19 0.0289(14) 0.0415(16) 0.0436(16) 0.0133(13) -0.0067(12) 0.0036(12)
C20 0.0305(14) 0.0372(15) 0.0411(16) 0.0082(13) -0.0023(12) -0.0004(12)
C21 0.0310(14) 0.0348(14) 0.0343(14) 0.0116(12) 0.0076(11) 0.0046(11)
C22 0.0515(18) 0.0375(15) 0.0354(15) 0.0150(13) 0.0141(13) 0.0056(13)
C23 0.0269(13) 0.0330(14) 0.0344(14) 0.0080(11) -0.0080(11) 0.0016(10)
C24 0.0267(12) 0.0340(14) 0.0249(12) 0.0107(10) -0.0029(10) 0.0019(10)
C25 0.0275(13) 0.0299(13) 0.0246(12) 0.0078(10) -0.0070(10) 0.0008(10)
C26 0.0305(13) 0.0372(14) 0.0287(13) 0.0148(11) -0.0075(11) -0.0032(11)
C27 0.0262(13) 0.0436(15) 0.0269(13) 0.0146(12) -0.0014(10) 0.0033(11)
C28 0.0361(14) 0.0344(14) 0.0258(12) 0.0116(11) -0.0016(11) 0.0085(11)
C29 0.0289(13) 0.0321(13) 0.0272(13) 0.0128(11) -0.0075(10) 0.0022(10)
C30 0.0292(13) 0.0315(14) 0.0374(14) 0.0120(11) -0.0081(11) 0.0008(11)
C31 0.0439(16) 0.0318(14) 0.0387(15) 0.0165(12) -0.0009(13) 0.0078(12)
C32 0.0364(15) 0.0396(16) 0.0369(15) 0.0126(13) 0.0003(12) 0.0092(12)
C33 0.0408(16) 0.0273(13) 0.0492(17) 0.0190(13) 0.0075(13) 0.0017(11)
C34 0.0469(17) 0.0358(15) 0.0474(17) 0.0266(14) 0.0099(14) 0.0076(13)
C35 0.0413(15) 0.0220(12) 0.0343(14) 0.0061(11) -0.0014(12) -0.0014(11)
C36 0.0375(15) 0.0278(13) 0.0325(14) 0.0091(11) -0.0084(12) -0.0081(11)

loop_
_atom_type_symbol
_atom_type_description
_atom_type_scat_dispersion_real
_atom_type_scat_dispersion_imag
_atom_type_scat_source
C C 0.0033 0.0016 'International Tables Vol C Tables 4.2.6.8 and 6.1.1.4'
H H 0.0000 0.0000 'International Tables Vol C Tables 4.2.6.8 and 6.1.1.4'
N N 0.0061 0.0033 'International Tables Vol C Tables 4.2.6.8 and 6.1.1.4'
O O 0.0106 0.0060 'International Tables Vol C Tables 4.2.6.8 and 6.1.1.4'
Cl Cl 0.1484 0.1585 'International Tables Vol C Tables 4.2.6.8 and 6.1.1.4'

loop_
_geom_angle_atom_site_label_1
_geom_angle_atom_site_label_2
_geom_angle_atom_site_label_3
_geom_angle
C1 N1 C3 110.1(2)
C1 N1 C5 111.6(2)
C3 N1 C5 111.3(2)
C7 N2 C2 112.3(2)
C6 N3 C15 112.7(2)
C23 N4 C4 112.2(2)
C35 N5 C31 110.4(2)
C35 N5 C33 110.2(2)
C31 N5 C33 110.2(2)
C14 N6 C32 112.1(2)
C22 N7 C34 113.0(2)
C36 N8 C30 111.9(2)
N1 C1 C2 113.4(2)
C1 C2 N2 111.0(2)
N1 C3 C4 111.5(2)
N4 C4 C3 110.0(2)
N1 C5 C6 113.3(2)
N3 C6 C5 110.0(2)
N2 C7 C9 112.9(2)
C9 C8 C13 121.5(3)
C8 C9 C10 119.1(3)
C8 C9 C7 119.5(3)
C10 C9 C7 121.2(3)
C11 C10 C9 119.6(3)
C10 C11 C12 120.4(3)
C13 C12 C11 120.9(3)
C12 C13 C8 118.3(3)
C12 C13 C14 121.7(3)
C8 C13 C14 119.8(3)
N6 C14 C13 114.2(3)
N3 C15 C17 111.0(2)
C21 C16 C17 121.1(3)
C18 C17 C16 118.9(3)
C18 C17 C15 120.9(3)
C16 C17 C15 120.2(3)
C19 C18 C17 120.6(3)
C20 C19 C18 120.1(3)
C19 C20 C21 120.0(3)
C16 C21 C20 119.3(3)
C16 C21 C22 120.2(3)
C20 C21 C22 120.5(3)
N7 C22 C21 110.7(2)
N4 C23 C25 112.3(2)
C29 C24 C25 120.8(2)
C26 C25 C24 119.1(2)
C26 C25 C23 120.5(2)
C24 C25 C23 120.3(2)
C25 C26 C27 120.2(3)
C28 C27 C26 120.3(3)
C27 C28 C29 120.2(3)
C24 C29 C28 119.2(2)
C24 C29 C30 120.5(2)
C28 C29 C30 120.3(3)
N8 C30 C29 112.3(2)
N5 C31 C32 113.4(2)
N6 C32 C31 112.2(2)
N5 C33 C34 111.9(2)
N7 C34 C33 110.0(2)
N5 C35 C36 111.6(2)
N8 C36 C35 109.8(2)

loop_
_geom_bond_atom_site_label_1
_geom_bond_atom_site_label_2
_geom_bond_distance
N1 C1 1.463(4)
N1 C3 1.467(3)
N1 C5 1.466(4)
N2 C7 1.497(4)
N2 C2 1.507(3)
N3 C6 1.472(4)
N3 C15 1.480(4)
N4 C23 1.492(3)
N4 C4 1.493(3)
N5 C35 1.467(4)
N5 C31 1.467(4)
N5 C33 1.478(4)
N6 C14 1.487(4)
N6 C32 1.489(4)
N7 C22 1.497(4)
N7 C34 1.498(3)
N8 C36 1.494(3)
N8 C30 1.496(3)
C1 C2 1.505(4)
C3 C4 1.510(4)
C5 C6 1.510(4)
C7 C9 1.504(4)
C8 C9 1.386(4)
C8 C13 1.395(4)
C9 C10 1.396(4)
C10 C11 1.386(4)
C11 C12 1.383(5)
C12 C13 1.384(4)
C13 C14 1.502(5)
C15 C17 1.506(4)
C16 C21 1.385(4)
C16 C17 1.388(4)
C17 C18 1.386(4)
C18 C19 1.385(4)
C19 C20 1.380(4)
C20 C21 1.394(4)
C21 C22 1.509(4)
C23 C25 1.503(4)
C24 C29 1.391(4)
C24 C25 1.399(4)
C25 C26 1.387(4)
C26 C27 1.389(4)
C27 C28 1.384(4)
C28 C29 1.391(4)
C29 C30 1.503(4)
C31 C32 1.520(4)
C33 C34 1.517(4)
C35 C36 1.520(4)
C37 O2 1.405(15)
C37' O2' 1.579(15)

loop_
_geom_torsion_atom_site_label_1
_geom_torsion_atom_site_label_2
_geom_torsion_atom_site_label_3
_geom_torsion_atom_site_label_4
_geom_torsion
C3 N1 C1 C2 88.3(3)
C5 N1 C1 C2 -147.5(2)
N1 C1 C2 N2 73.7(3)
C7 N2 C2 C1 170.6(2)
C1 N1 C3 C4 -154.1(2)
C5 N1 C3 C4 81.6(3)
C23 N4 C4 C3 -176.5(2)
N1 C3 C4 N4 63.8(3)
C1 N1 C5 C6 87.8(3)
C3 N1 C5 C6 -148.8(2)
C15 N3 C6 C5 165.1(2)
N1 C5 C6 N3 68.4(3)
C2 N2 C7 C9 -179.7(2)
C13 C8 C9 C10 1.2(4)
C13 C8 C9 C7 -175.1(3)
N2 C7 C9 C8 -113.3(3)
N2 C7 C9 C10 70.4(4)
C8 C9 C10 C11 0.7(4)
C7 C9 C10 C11 177.0(3)
C9 C10 C11 C12 -2.3(5)
C10 C11 C12 C13 2.0(5)
C11 C12 C13 C8 -0.1(4)
C11 C12 C13 C14 -176.1(3)
C9 C8 C13 C12 -1.5(4)
C9 C8 C13 C14 174.6(3)
C32 N6 C14 C13 177.5(2)
C12 C13 C14 N6 -72.0(4)
C8 C13 C14 N6 112.1(3)
C6 N3 C15 C17 177.5(2)
C21 C16 C17 C18 0.0(4)
C21 C16 C17 C15 178.3(3)
N3 C15 C17 C18 45.1(4)
N3 C15 C17 C16 -133.2(3)
C16 C17 C18 C19 0.0(4)
C15 C17 C18 C19 -178.3(3)
C17 C18 C19 C20 -0.2(4)
C18 C19 C20 C21 0.5(5)
C17 C16 C21 C20 0.2(4)
C17 C16 C21 C22 -177.3(3)
C19 C20 C21 C16 -0.5(4)
C19 C20 C21 C22 177.0(3)
C34 N7 C22 C21 -171.7(3)
C16 C21 C22 N7 124.7(3)
C20 C21 C22 N7 -52.8(4)
C4 N4 C23 C25 -171.2(2)
C29 C24 C25 C26 2.4(4)
C29 C24 C25 C23 -175.9(2)
N4 C23 C25 C26 58.8(3)
N4 C23 C25 C24 -122.9(3)
C24 C25 C26 C27 0.3(4)
C23 C25 C26 C27 178.6(2)
C25 C26 C27 C28 -2.9(4)
C26 C27 C28 C29 2.8(4)
C25 C24 C29 C28 -2.5(4)
C25 C24 C29 C30 175.7(2)
C27 C28 C29 C24 -0.1(4)
C27 C28 C29 C30 -178.3(2)
C36 N8 C30 C29 167.4(2)
C24 C29 C30 N8 123.4(3)
C28 C29 C30 N8 -58.5(3)
C35 N5 C31 C32 -81.5(3)
C33 N5 C31 C32 156.4(2)
C14 N6 C32 C31 -171.9(2)
N5 C31 C32 N6 -73.9(3)
C35 N5 C33 C34 150.3(2)
C31 N5 C33 C34 -87.6(3)
C22 N7 C34 C33 -169.7(3)
N5 C33 C34 N7 -67.2(3)
C31 N5 C35 C36 156.5(2)
C33 N5 C35 C36 -81.5(3)
C30 N8 C36 C35 173.6(2)
N5 C35 C36 N8 -65.9(3)
